data_4321527
loop_
_publ_author_name
'Marianne P. Wilkerson'
'Carol J. Burns'
'Harry J. Dewey'
'Jerod M. Martin'
'David E. Morris'
'Robert T. Paine'
'Brian L. Scott'

_publ_section_title
;
 Basicity of Uranyl Oxo Ligands upon Coordination of Alkoxides
;
_journal_name_full 'Inorganic Chemistry'
_journal_page_first 5277
_journal_page_last 5285
_journal_paper_doi 10.1021/ic000142u
_journal_volume 39
_journal_year 2000
_chemical_formula_sum 'C34 H38 O6 U'
_chemical_formula_weight 780.67
_chemical_name_systematic
;
  ?
;
_space_group_IT_number 14
_symmetry_cell_setting monoclinic
_symmetry_space_group_name_Hall '-P 2ybc'
_symmetry_space_group_name_H-M 'P 1 21/c 1'
_atom_sites_solution_hydrogens geom
_atom_sites_solution_primary direct
_atom_sites_solution_secondary difmap
_audit_creation_method SHELXL
_cell_angle_alpha 90.00
_cell_angle_beta 95.380(1)
_cell_angle_gamma 90.00
_cell_formula_units_Z 2
_cell_length_a 6.1796(4)
_cell_length_b 15.669(1)
_cell_length_c 16.169(1)
_cell_measurement_temperature 203(2)
_cell_volume 1558.72(17)
_computing_cell_refinement 'XSCANS 2.10b (Siemens, 1994)'
_computing_data_collection 'XSCANS 2.10b (Siemens, 1994)'
_computing_data_reduction 'XSCANS 2.10b (Siemens, 1994)'
_computing_molecular_graphics 'SHELXTL 5.1 (Bruker, 1997)'
_computing_publication_material 'SHELXTL 5.1 (Bruker, 1997)'
_computing_structure_refinement 'SHELXTL 5.1 (Bruker, 1997)'
_computing_structure_solution 'SHELXTL 5.1 (Bruker, 1997)'
_diffrn_ambient_temperature 203(2)
_diffrn_measurement_device 'Siemens P4/CCD'
_diffrn_measurement_method '\w and \f scans'
_diffrn_radiation_monochromator graphite
_diffrn_radiation_source 'fine-focus sealed tube'
_diffrn_radiation_type MoK\a
_diffrn_radiation_wavelength 0.71073
_diffrn_reflns_av_R_equivalents 0.0000
_diffrn_reflns_av_sigmaI/netI 0.0444
_diffrn_reflns_limit_h_max 7
_diffrn_reflns_limit_h_min -7
_diffrn_reflns_limit_k_max 19
_diffrn_reflns_limit_k_min 0
_diffrn_reflns_limit_l_max 20
_diffrn_reflns_limit_l_min 0
_diffrn_reflns_number 3048
_diffrn_reflns_theta_max 26.39
_diffrn_reflns_theta_min 1.81
_diffrn_standards_decay_% '< 2'
_exptl_absorpt_coefficient_mu 5.249
_exptl_absorpt_correction_T_max 0.69
_exptl_absorpt_correction_T_min 0.41
_exptl_absorpt_correction_type empirical
_exptl_absorpt_process_details 'SADABS (Sheldrick, 1996)'
_exptl_crystal_colour yellow-orange
_exptl_crystal_density_diffrn 1.663
_exptl_crystal_density_method 'not measured'
_exptl_crystal_description 'irregular block'
_exptl_crystal_F_000 764
_exptl_crystal_size_max 0.17
_exptl_crystal_size_mid 0.09
_exptl_crystal_size_min 0.07
_refine_diff_density_max 0.677
_refine_diff_density_min -0.791
_refine_diff_density_rms 0.107
_refine_ls_extinction_coef 'not refined'
_refine_ls_extinction_method none
_refine_ls_goodness_of_fit_all 0.881
_refine_ls_goodness_of_fit_obs 0.903
_refine_ls_hydrogen_treatment noref
_refine_ls_matrix_type full
_refine_ls_number_parameters 187
_refine_ls_number_reflns 3048
_refine_ls_number_restraints 0
_refine_ls_restrained_S_all 0.881
_refine_ls_restrained_S_obs 0.903
_refine_ls_R_factor_all 0.0644
_refine_ls_R_factor_obs 0.0363
_refine_ls_shift/esd_max 0.000
_refine_ls_shift/esd_mean 0.000
_refine_ls_structure_factor_coef Fsqd
_refine_ls_weighting_details 'calc w=1/[\s^2^(Fo^2^)+(0.1000P)^2^+0.0000P] where P=(Fo^2^+2Fc^2^)/3'
_refine_ls_weighting_scheme calc
_refine_ls_wR_factor_all 0.1252
_refine_ls_wR_factor_obs 0.1063
_reflns_number_observed 2142
_reflns_number_total 3048
_reflns_observed_criterion >2sigma(I)
_cod_data_source_file ic000142u_2.cif
_cod_data_source_block C34H38O6U
_cod_original_cell_volume 1558.7(2)
_cod_database_code 4321527

loop_
_symmetry_equiv_pos_as_xyz
'x, y, z'
'-x, y+1/2, -z+1/2'
'-x, -y, -z'
'x, -y-1/2, z-1/2'

loop_
_atom_site_aniso_label
_atom_site_aniso_U_11
_atom_site_aniso_U_22
_atom_site_aniso_U_33
_atom_site_aniso_U_23
_atom_site_aniso_U_13
_atom_site_aniso_U_12
U1 0.0347(2) 0.0264(2) 0.0260(2) -0.0062(2) 0.00037(13) 0.0001(2)
O1 0.044(3) 0.036(3) 0.034(3) -0.002(2) 0.001(2) -0.004(2)
O2 0.036(3) 0.038(3) 0.034(3) -0.014(2) -0.002(2) 0.000(2)
O3 0.041(3) 0.037(3) 0.041(3) 0.006(2) -0.004(2) 0.000(2)
C1 0.028(4) 0.038(4) 0.031(4) -0.006(3) -0.001(3) -0.002(3)
C2 0.036(4) 0.043(4) 0.029(4) -0.006(3) 0.016(3) -0.002(3)
C3 0.045(5) 0.059(5) 0.036(4) 0.000(4) 0.004(4) 0.001(4)
C4 0.060(6) 0.071(7) 0.055(6) 0.007(5) 0.013(5) 0.025(5)
C5 0.097(9) 0.055(6) 0.063(6) 0.013(5) 0.022(6) 0.026(6)
C6 0.121(10) 0.040(5) 0.057(6) -0.007(5) 0.027(6) -0.012(6)
C7 0.065(6) 0.041(4) 0.038(4) -0.003(4) 0.019(4) -0.017(4)
C8 0.041(4) 0.026(3) 0.039(4) -0.007(3) 0.006(3) 0.006(3)
C9 0.051(5) 0.054(5) 0.042(5) 0.000(4) 0.004(4) -0.005(4)
C10 0.076(7) 0.058(6) 0.055(6) 0.012(5) 0.021(5) -0.007(5)
C11 0.108(8) 0.042(5) 0.032(4) -0.002(4) 0.008(5) 0.001(5)
C12 0.091(8) 0.076(7) 0.045(6) -0.006(5) -0.019(5) -0.015(6)
C13 0.058(5) 0.055(5) 0.043(5) -0.012(4) 0.000(4) -0.010(4)
C14 0.067(7) 0.056(6) 0.068(6) 0.017(5) 0.009(5) 0.001(5)
C15 0.098(9) 0.060(6) 0.090(9) 0.018(6) 0.002(7) 0.038(6)
C16 0.052(6) 0.130(10) 0.102(9) 0.073(8) -0.007(6) 0.006(7)
C17 0.043(5) 0.074(6) 0.058(6) 0.003(5) -0.018(4) -0.005(5)

loop_
_atom_site_label
_atom_site_type_symbol
_atom_site_fract_x
_atom_site_fract_y
_atom_site_fract_z
_atom_site_U_iso_or_equiv
_atom_site_thermal_displace_type
_atom_site_occupancy
_atom_site_calc_flag
_atom_site_refinement_flags
_atom_site_disorder_group
U1 U 0.0000 0.0000 0.0000 0.02919(15) Uani 1 d S .
O1 O 0.2097(8) 0.0778(3) 0.0000(3) 0.0383(12) Uani 1 d . .
O2 O -0.1064(7) 0.0600(3) 0.1100(3) 0.0364(11) Uani 1 d . .
O3 O 0.2360(8) -0.0892(3) 0.0908(3) 0.0402(12) Uani 1 d . .
C1 C -0.0257(11) 0.1316(4) 0.1542(4) 0.033(2) Uani 1 d . .
H1 H 0.1217(11) 0.1429(4) 0.1394(4) 0.039 Uiso 1 calc R .
C2 C -0.1639(12) 0.2102(5) 0.1337(4) 0.035(2) Uani 1 d . .
C3 C -0.3751(13) 0.2037(6) 0.0965(5) 0.047(2) Uani 1 d . .
H3 H -0.4334(13) 0.1502(6) 0.0832(5) 0.056 Uiso 1 calc R .
C4 C -0.4995(16) 0.2756(6) 0.0791(6) 0.062(3) Uani 1 d . .
H4 H -0.6414(16) 0.2695(6) 0.0551(6) 0.074 Uiso 1 calc R .
C5 C -0.4186(20) 0.3566(6) 0.0964(7) 0.071(3) Uani 1 d . .
H5 H -0.5042(20) 0.4047(6) 0.0846(7) 0.085 Uiso 1 calc R .
C6 C -0.2067(23) 0.3642(6) 0.1320(7) 0.072(3) Uani 1 d . .
H6 H -0.1488(23) 0.4181(6) 0.1439(7) 0.086 Uiso 1 calc R .
C7 C -0.0791(15) 0.2919(5) 0.1501(5) 0.047(2) Uani 1 d . .
H7 H 0.0636(15) 0.2981(5) 0.1732(5) 0.057 Uiso 1 calc R .
C8 C -0.0142(12) 0.1147(4) 0.2463(5) 0.035(2) Uani 1 d . .
C9 C -0.1888(14) 0.0816(5) 0.2840(5) 0.049(2) Uani 1 d . .
H9 H -0.3156(14) 0.0670(5) 0.2515(5) 0.059 Uiso 1 calc R .
C10 C -0.1773(16) 0.0699(6) 0.3698(6) 0.062(3) Uani 1 d . .
H10 H -0.2964(16) 0.0475(6) 0.3936(6) 0.074 Uiso 1 calc R .
C11 C 0.0055(18) 0.0907(5) 0.4192(5) 0.061(3) Uani 1 d . .
H11 H 0.0105(18) 0.0844(5) 0.4766(5) 0.073 Uiso 1 calc R .
C12 C 0.1798(21) 0.1207(7) 0.3836(6) 0.072(3) Uani 1 d . .
H12 H 0.3068(21) 0.1335(7) 0.4168(6) 0.087 Uiso 1 calc R .
C13 C 0.1725(15) 0.1330(5) 0.2976(5) 0.052(2) Uani 1 d . .
H13 H 0.2946(15) 0.1537(5) 0.2745(5) 0.063 Uiso 1 calc R .
C14 C 0.1900(15) -0.1741(6) 0.1165(6) 0.063(3) Uani 1 d . .
H14A H 0.1390(15) -0.2090(6) 0.0691(6) 0.076 Uiso 1 calc R .
H14B H 0.0797(15) -0.1737(6) 0.1555(6) 0.076 Uiso 1 calc R .
C15 C 0.4029(19) -0.2082(6) 0.1576(7) 0.083(3) Uani 1 d . .
H15A H 0.3797(19) -0.2381(6) 0.2085(7) 0.100 Uiso 1 calc R .
H15B H 0.4689(19) -0.2473(6) 0.1207(7) 0.100 Uiso 1 calc R .
C16 C 0.5423(17) -0.1332(8) 0.1753(8) 0.096(4) Uani 1 d . .
H16A H 0.5827(17) -0.1283(8) 0.2345(8) 0.115 Uiso 1 calc R .
H16B H 0.6739(17) -0.1382(8) 0.1473(8) 0.115 Uiso 1 calc R .
C17 C 0.4176(13) -0.0583(6) 0.1449(6) 0.060(2) Uani 1 d . .
H17A H 0.3668(13) -0.0268(6) 0.1910(6) 0.072 Uiso 1 calc R .
H17B H 0.5071(13) -0.0207(6) 0.1148(6) 0.072 Uiso 1 calc R .

loop_
_atom_type_symbol
_atom_type_description
_atom_type_scat_dispersion_real
_atom_type_scat_dispersion_imag
_atom_type_scat_source
C C 0.0033 0.0016 'International Tables Vol C Tables 4.2.6.8 and 6.1.1.4'
H H 0.0000 0.0000 'International Tables Vol C Tables 4.2.6.8 and 6.1.1.4'
O O 0.0106 0.0060 'International Tables Vol C Tables 4.2.6.8 and 6.1.1.4'
U U -9.6767 9.6646 'International Tables Vol C Tables 4.2.6.8 and 6.1.1.4'

loop_
_geom_angle_atom_site_label_1
_geom_angle_atom_site_label_2
_geom_angle_atom_site_label_3
_geom_angle
_geom_angle_site_symmetry_1
_geom_angle_site_symmetry_3
_geom_angle_publ_flag
O1 U1 O1 180.0 . 3 ?
O1 U1 O2 91.2(2) . 3 ?
O1 U1 O2 88.8(2) 3 3 ?
O1 U1 O2 88.8(2) . . ?
O1 U1 O2 91.2(2) 3 . ?
O2 U1 O2 180.0 3 . ?
O1 U1 O3 89.9(2) . . ?
O1 U1 O3 90.1(2) 3 . ?
O2 U1 O3 92.0(2) 3 . ?
O2 U1 O3 88.0(2) . . ?
O1 U1 O3 90.1(2) . 3 ?
O1 U1 O3 89.9(2) 3 3 ?
O2 U1 O3 88.0(2) 3 3 ?
O2 U1 O3 92.0(2) . 3 ?
O3 U1 O3 180.0 . 3 ?
C1 O2 U1 130.3(4) . . ?
C14 O3 C17 107.5(6) . . ?
C14 O3 U1 126.2(5) . . ?
C17 O3 U1 124.4(5) . . ?
O2 C1 C8 110.2(6) . . ?
O2 C1 C2 111.9(5) . . ?
C8 C1 C2 109.4(6) . . ?
C3 C2 C7 118.0(7) . . ?
C3 C2 C1 121.5(7) . . ?
C7 C2 C1 120.5(7) . . ?
C4 C3 C2 120.8(8) . . ?
C3 C4 C5 121.6(10) . . ?
C4 C5 C6 118.2(9) . . ?
C5 C6 C7 120.8(9) . . ?
C6 C7 C2 120.6(9) . . ?
C13 C8 C9 116.9(8) . . ?
C13 C8 C1 120.9(7) . . ?
C9 C8 C1 122.2(7) . . ?
C8 C9 C10 121.1(8) . . ?
C11 C10 C9 121.0(8) . . ?
C12 C11 C10 118.9(9) . . ?
C11 C12 C13 121.2(10) . . ?
C8 C13 C12 120.9(9) . . ?
O3 C14 C15 105.5(7) . . ?
C16 C15 C14 105.8(8) . . ?
C17 C16 C15 107.2(8) . . ?
O3 C17 C16 106.8(8) . . ?

loop_
_geom_bond_atom_site_label_1
_geom_bond_atom_site_label_2
_geom_bond_distance
_geom_bond_site_symmetry_2
_geom_bond_publ_flag
U1 O1 1.779(5) . ?
U1 O1 1.779(5) 3 ?
U1 O2 2.168(4) 3 ?
U1 O2 2.168(4) . ?
U1 O3 2.416(5) . ?
U1 O3 2.416(5) 3 ?
O2 C1 1.396(7) . ?
O3 C14 1.430(9) . ?
O3 C17 1.441(9) . ?
C1 C8 1.507(10) . ?
C1 C2 1.518(9) . ?
C2 C3 1.388(10) . ?
C2 C7 1.399(9) . ?
C3 C4 1.378(11) . ?
C4 C5 1.383(13) . ?
C5 C6 1.38(2) . ?
C6 C7 1.396(14) . ?
C8 C13 1.386(10) . ?
C8 C9 1.388(10) . ?
C9 C10 1.395(11) . ?
C10 C11 1.361(12) . ?
C11 C12 1.353(14) . ?
C12 C13 1.401(13) . ?
C14 C15 1.514(13) . ?
C15 C16 1.470(14) . ?
C16 C17 1.464(12) . ?
